data_4326360
loop_
_publ_author_name
'Caroline E. Knapp'
'David Pugh'
'Paul F. McMillan'
'Ivan P. Parkin'
'Claire J. Carmalt'

_publ_section_title
;
 Synthetic and Structural Studies of Donor-Functionalized Alkoxy
 Derivatives of Gallium
;
_journal_name_full 'Inorganic Chemistry'
_journal_page_first 9491
_journal_page_last 9498
_journal_paper_doi 10.1021/ic201167r
_journal_volume 50
_journal_year 2011
_chemical_formula_moiety 'C11 H27 Ga N2 O2'
_chemical_formula_sum 'C11 H27 Ga N2 O2'
_chemical_formula_weight 289.07
_chemical_name_systematic
;
 ?
;
_space_group_IT_number 2
_symmetry_cell_setting triclinic
_symmetry_Int_Tables_number 2
_symmetry_space_group_name_Hall '-P 1'
_symmetry_space_group_name_H-M 'P -1'
_atom_sites_solution_hydrogens geom
_atom_sites_solution_primary direct
_atom_sites_solution_secondary difmap
_audit_creation_method SHELXL-97
_cell_angle_alpha 99.273(2)
_cell_angle_beta 92.909(2)
_cell_angle_gamma 102.636(2)
_cell_formula_units_Z 2
_cell_length_a 7.8482(2)
_cell_length_b 8.0323(3)
_cell_length_c 12.0382(3)
_cell_measurement_reflns_used 21941
_cell_measurement_temperature 120(2)
_cell_measurement_theta_max 27.48
_cell_measurement_theta_min 2.91
_cell_volume 727.90(4)
_computing_cell_refinement 'DENZO (Otwinowski & Minor, 1997) & COLLECT (Hooft, R.W.W., 1998)'
_computing_data_collection 'COLLECT (Hooft, R.W.W., 1998)'
_computing_data_reduction 'DENZO (Otwinowski & Minor, 1997) & COLLECT (Hooft, R.W.W., 1998)'
_computing_molecular_graphics 'ORTEP-III (Farrugia, 1997)'
_computing_publication_material 'PLATON (Spek, 2003), WinGX (Farrugia, 1999) and enCIFer (Allen et al., 2004).'
_computing_structure_refinement 'SHELXL-97 (Sheldrick, 1997)'
_computing_structure_solution 'SHELXS-97 (Sheldrick, 1997)'
_diffrn_ambient_temperature 120(2)
_diffrn_detector_area_resol_mean 9.091
_diffrn_measured_fraction_theta_full 0.991
_diffrn_measured_fraction_theta_max 0.991
_diffrn_measurement_device_type 'Bruker-Nonius Roper CCD camera on \k-goniostat'
_diffrn_measurement_method '\f & \w scans'
_diffrn_radiation_monochromator graphite
_diffrn_radiation_source 'Bruker-Nonius FR591 rotating anode'
_diffrn_radiation_type MoK\a
_diffrn_radiation_wavelength 0.71073
_diffrn_reflns_av_R_equivalents 0.0356
_diffrn_reflns_av_sigmaI/netI 0.0286
_diffrn_reflns_limit_h_max 10
_diffrn_reflns_limit_h_min -10
_diffrn_reflns_limit_k_max 10
_diffrn_reflns_limit_k_min -10
_diffrn_reflns_limit_l_max 15
_diffrn_reflns_limit_l_min -15
_diffrn_reflns_number 16783
_diffrn_reflns_theta_full 27.56
_diffrn_reflns_theta_max 27.56
_diffrn_reflns_theta_min 3.05
_diffrn_standards_number 0
_exptl_absorpt_coefficient_mu 1.881
_exptl_absorpt_correction_T_max 0.7047
_exptl_absorpt_correction_T_min 0.5350
_exptl_absorpt_correction_type multi-scan
_exptl_absorpt_process_details 'SADABS 2007/2 (Sheldrick, G.M., 2007)'
_exptl_crystal_colour colourless
_exptl_crystal_density_diffrn 1.319
_exptl_crystal_description block
_exptl_crystal_F_000 308
_exptl_crystal_size_max 0.38
_exptl_crystal_size_mid 0.32
_exptl_crystal_size_min 0.20
_refine_diff_density_max 0.758
_refine_diff_density_min -0.577
_refine_diff_density_rms 0.072
_refine_ls_extinction_method none
_refine_ls_goodness_of_fit_ref 1.089
_refine_ls_hydrogen_treatment constr
_refine_ls_matrix_type full
_refine_ls_number_parameters 153
_refine_ls_number_reflns 3344
_refine_ls_number_restraints 0
_refine_ls_restrained_S_all 1.089
_refine_ls_R_factor_all 0.0308
_refine_ls_R_factor_gt 0.0280
_refine_ls_shift/su_max 0.040
_refine_ls_shift/su_mean 0.003
_refine_ls_structure_factor_coef Fsqd
_refine_ls_weighting_details 'calc w=1/[\s^2^(Fo^2^)+(0.0361P)^2^+0.4543P] where P=(Fo^2^+2Fc^2^)/3'
_refine_ls_weighting_scheme calc
_refine_ls_wR_factor_gt 0.0723
_refine_ls_wR_factor_ref 0.0745
_reflns_number_gt 3119
_reflns_number_total 3344
_reflns_threshold_expression I>2\s(I)
_cod_data_source_file ic201167r_si_001_2.cif
_cod_data_source_block Compound_5
_cod_database_code 4326360

loop_
_symmetry_equiv_pos_as_xyz
'x, y, z'
'-x, -y, -z'

loop_
_atom_site_label
_atom_site_type_symbol
_atom_site_fract_x
_atom_site_fract_y
_atom_site_fract_z
_atom_site_U_iso_or_equiv
_atom_site_adp_type
_atom_site_occupancy
_atom_site_symmetry_multiplicity
_atom_site_calc_flag
_atom_site_refinement_flags
C1 C 1.1207(2) -0.1771(2) 0.23250(15) 0.0186(3) Uani 1 1 d .
H1A H 1.2102 -0.1560 0.2961 0.028 Uiso 1 1 calc R
H1B H 1.1770 -0.1800 0.1616 0.028 Uiso 1 1 calc R
H1C H 1.0381 -0.2884 0.2313 0.028 Uiso 1 1 calc R
C2 C 0.7518(3) -0.2631(2) 0.36371(16) 0.0231(4) Uani 1 1 d .
H2A H 0.6387 -0.3058 0.3924 0.035 Uiso 1 1 calc R
H2B H 0.8387 -0.2055 0.4273 0.035 Uiso 1 1 calc R
H2C H 0.7906 -0.3608 0.3212 0.035 Uiso 1 1 calc R
C3 C 0.6116(3) -0.2271(3) 0.18916(16) 0.0238(4) Uani 1 1 d .
H3A H 0.6567 -0.3220 0.1486 0.036 Uiso 1 1 calc R
H3B H 0.6012 -0.1442 0.1392 0.036 Uiso 1 1 calc R
H3C H 0.4961 -0.2739 0.2133 0.036 Uiso 1 1 calc R
C4 C 0.6720(2) 0.0085(2) 0.35025(15) 0.0198(4) Uani 1 1 d .
H4A H 0.5680 -0.0351 0.3895 0.024 Uiso 1 1 calc R
H4B H 0.6376 0.0784 0.2961 0.024 Uiso 1 1 calc R
C5 C 0.8181(2) 0.1213(2) 0.43621(15) 0.0189(4) Uani 1 1 d .
H5 H 0.8278 0.0611 0.5020 0.023 Uiso 1 1 calc R
C6 C 0.7758(3) 0.2956(3) 0.47818(17) 0.0250(4) Uani 1 1 d .
H6A H 0.8717 0.3676 0.5321 0.037 Uiso 1 1 calc R
H6B H 0.6668 0.2774 0.5155 0.037 Uiso 1 1 calc R
H6C H 0.7618 0.3541 0.4140 0.037 Uiso 1 1 calc R
C7 C 1.3092(2) 0.1721(3) 0.12520(16) 0.0239(4) Uani 1 1 d .
H7A H 1.3812 0.2749 0.1025 0.036 Uiso 1 1 calc R
H7B H 1.2300 0.1035 0.0605 0.036 Uiso 1 1 calc R
H7C H 1.3854 0.1019 0.1514 0.036 Uiso 1 1 calc R
C8 C 1.3239(3) 0.3170(3) 0.31802(17) 0.0251(4) Uani 1 1 d .
H8A H 1.4047 0.4181 0.2993 0.038 Uiso 1 1 calc R
H8B H 1.3911 0.2382 0.3431 0.038 Uiso 1 1 calc R
H8C H 1.2549 0.3550 0.3787 0.038 Uiso 1 1 calc R
C9 C 1.0944(2) 0.3381(2) 0.18137(15) 0.0195(4) Uani 1 1 d .
H9A H 1.1659 0.4307 0.1470 0.023 Uiso 1 1 calc R
H9B H 1.0448 0.3934 0.2477 0.023 Uiso 1 1 calc R
C10 C 0.9458(2) 0.2281(2) 0.09520(15) 0.0191(4) Uani 1 1 d .
H10 H 0.9947 0.2008 0.0211 0.023 Uiso 1 1 calc R
C11 C 0.8055(3) 0.3286(3) 0.07979(17) 0.0265(4) Uani 1 1 d .
H11A H 0.7113 0.2577 0.0243 0.040 Uiso 1 1 calc R
H11B H 0.8572 0.4358 0.0529 0.040 Uiso 1 1 calc R
H11C H 0.7576 0.3571 0.1522 0.040 Uiso 1 1 calc R
N1 N 0.7329(2) -0.1389(2) 0.28892(13) 0.0180(3) Uani 1 1 d .
N2 N 1.20549(19) 0.22638(19) 0.21743(13) 0.0174(3) Uani 1 1 d .
O1 O 0.97939(16) 0.14681(17) 0.38794(10) 0.0190(3) Uani 1 1 d .
O2 O 0.87205(17) 0.07143(17) 0.13100(10) 0.0197(3) Uani 1 1 d .
Ga1 Ga 0.99270(2) 0.01110(2) 0.249671(14) 0.01543(8) Uani 1 1 d .

loop_
_atom_site_aniso_label
_atom_site_aniso_U_11
_atom_site_aniso_U_22
_atom_site_aniso_U_33
_atom_site_aniso_U_23
_atom_site_aniso_U_13
_atom_site_aniso_U_12
C1 0.0206(9) 0.0188(8) 0.0201(8) 0.0050(7) 0.0056(7) 0.0105(7)
C2 0.0260(10) 0.0196(9) 0.0234(9) 0.0082(7) -0.0002(7) 0.0020(7)
C3 0.0214(9) 0.0252(10) 0.0219(9) 0.0006(7) -0.0027(7) 0.0026(8)
C4 0.0168(8) 0.0222(9) 0.0211(9) 0.0044(7) 0.0036(7) 0.0052(7)
C5 0.0196(9) 0.0214(9) 0.0168(8) 0.0037(7) 0.0038(7) 0.0061(7)
C6 0.0264(10) 0.0234(10) 0.0259(9) 0.0007(8) 0.0059(8) 0.0091(8)
C7 0.0185(9) 0.0311(10) 0.0227(9) 0.0036(8) 0.0052(7) 0.0066(8)
C8 0.0211(9) 0.0252(10) 0.0247(9) -0.0003(8) -0.0029(7) 0.0006(8)
C9 0.0216(9) 0.0159(8) 0.0215(9) 0.0052(7) 0.0034(7) 0.0039(7)
C10 0.0209(9) 0.0217(9) 0.0168(8) 0.0063(7) 0.0027(7) 0.0073(7)
C11 0.0256(10) 0.0302(11) 0.0284(10) 0.0111(8) 0.0024(8) 0.0122(8)
N1 0.0176(7) 0.0177(7) 0.0182(7) 0.0035(6) -0.0006(6) 0.0034(6)
N2 0.0162(7) 0.0179(7) 0.0174(7) 0.0020(6) 0.0011(6) 0.0034(6)
O1 0.0166(6) 0.0223(6) 0.0161(6) -0.0013(5) 0.0017(5) 0.0035(5)
O2 0.0208(6) 0.0196(6) 0.0182(6) 0.0050(5) -0.0018(5) 0.0032(5)
Ga1 0.01607(12) 0.01618(12) 0.01399(12) 0.00143(7) 0.00028(7) 0.00472(8)

loop_
_atom_type_symbol
_atom_type_description
_atom_type_scat_dispersion_real
_atom_type_scat_dispersion_imag
_atom_type_scat_source
C C 0.0033 0.0016 'International Tables Vol C Tables 4.2.6.8 and 6.1.1.4'
H H 0.0000 0.0000 'International Tables Vol C Tables 4.2.6.8 and 6.1.1.4'
N N 0.0061 0.0033 'International Tables Vol C Tables 4.2.6.8 and 6.1.1.4'
O O 0.0106 0.0060 'International Tables Vol C Tables 4.2.6.8 and 6.1.1.4'
Ga Ga 0.2307 1.6083 'International Tables Vol C Tables 4.2.6.8 and 6.1.1.4'

loop_
_geom_angle_atom_site_label_1
_geom_angle_atom_site_label_2
_geom_angle_atom_site_label_3
_geom_angle
Ga1 C1 H1A 109.5
Ga1 C1 H1B 109.5
H1A C1 H1B 109.5
Ga1 C1 H1C 109.5
H1A C1 H1C 109.5
H1B C1 H1C 109.5
N1 C2 H2A 109.5
N1 C2 H2B 109.5
H2A C2 H2B 109.5
N1 C2 H2C 109.5
H2A C2 H2C 109.5
H2B C2 H2C 109.5
N1 C3 H3A 109.5
N1 C3 H3B 109.5
H3A C3 H3B 109.5
N1 C3 H3C 109.5
H3A C3 H3C 109.5
H3B C3 H3C 109.5
N1 C4 C5 109.79(14)
N1 C4 H4A 109.7
C5 C4 H4A 109.7
N1 C4 H4B 109.7
C5 C4 H4B 109.7
H4A C4 H4B 108.2
O1 C5 C6 109.84(15)
O1 C5 C4 110.48(14)
C6 C5 C4 110.29(15)
O1 C5 H5 108.7
C6 C5 H5 108.7
C4 C5 H5 108.7
C5 C6 H6A 109.5
C5 C6 H6B 109.5
H6A C6 H6B 109.5
C5 C6 H6C 109.5
H6A C6 H6C 109.5
H6B C6 H6C 109.5
N2 C7 H7A 109.5
N2 C7 H7B 109.5
H7A C7 H7B 109.5
N2 C7 H7C 109.5
H7A C7 H7C 109.5
H7B C7 H7C 109.5
N2 C8 H8A 109.5
N2 C8 H8B 109.5
H8A C8 H8B 109.5
N2 C8 H8C 109.5
H8A C8 H8C 109.5
H8B C8 H8C 109.5
N2 C9 C10 109.37(14)
N2 C9 H9A 109.8
C10 C9 H9A 109.8
N2 C9 H9B 109.8
C10 C9 H9B 109.8
H9A C9 H9B 108.2
O2 C10 C11 110.02(15)
O2 C10 C9 110.41(14)
C11 C10 C9 109.95(15)
O2 C10 H10 108.8
C11 C10 H10 108.8
C9 C10 H10 108.8
C10 C11 H11A 109.5
C10 C11 H11B 109.5
H11A C11 H11B 109.5
C10 C11 H11C 109.5
H11A C11 H11C 109.5
H11B C11 H11C 109.5
C3 N1 C2 109.90(15)
C3 N1 C4 110.99(14)
C2 N1 C4 110.68(14)
C3 N1 Ga1 114.70(11)
C2 N1 Ga1 112.39(11)
C4 N1 Ga1 97.65(10)
C8 N2 C7 109.59(15)
C8 N2 C9 110.93(15)
C7 N2 C9 110.49(14)
C8 N2 Ga1 114.31(12)
C7 N2 Ga1 112.96(11)
C9 N2 Ga1 98.10(10)
C5 O1 Ga1 118.21(11)
C10 O2 Ga1 117.77(11)
O1 Ga1 O2 112.46(6)
O1 Ga1 C1 123.21(7)
O2 Ga1 C1 124.33(7)
O1 Ga1 N2 87.68(6)
O2 Ga1 N2 82.74(6)
C1 Ga1 N2 98.93(7)
O1 Ga1 N1 82.28(5)
O2 Ga1 N1 87.26(6)
C1 Ga1 N1 99.12(7)
N2 Ga1 N1 161.95(6)

loop_
_geom_bond_atom_site_label_1
_geom_bond_atom_site_label_2
_geom_bond_distance
C1 Ga1 1.9799(17)
C1 H1A 0.9800
C1 H1B 0.9800
C1 H1C 0.9800
C2 N1 1.473(2)
C2 H2A 0.9800
C2 H2B 0.9800
C2 H2C 0.9800
C3 N1 1.472(2)
C3 H3A 0.9800
C3 H3B 0.9800
C3 H3C 0.9800
C4 N1 1.476(2)
C4 C5 1.526(3)
C4 H4A 0.9900
C4 H4B 0.9900
C5 O1 1.408(2)
C5 C6 1.523(3)
C5 H5 1.0000
C6 H6A 0.9800
C6 H6B 0.9800
C6 H6C 0.9800
C7 N2 1.475(2)
C7 H7A 0.9800
C7 H7B 0.9800
C7 H7C 0.9800
C8 N2 1.472(2)
C8 H8A 0.9800
C8 H8B 0.9800
C8 H8C 0.9800
C9 N2 1.477(2)
C9 C10 1.532(3)
C9 H9A 0.9900
C9 H9B 0.9900
C10 O2 1.409(2)
C10 C11 1.522(2)
C10 H10 1.0000
C11 H11A 0.9800
C11 H11B 0.9800
C11 H11C 0.9800
N1 Ga1 2.2446(15)
N2 Ga1 2.2245(15)
O1 Ga1 1.8581(12)
O2 Ga1 1.8598(13)

loop_
_geom_torsion_atom_site_label_1
_geom_torsion_atom_site_label_2
_geom_torsion_atom_site_label_3
_geom_torsion_atom_site_label_4
_geom_torsion
N1 C4 C5 O1 43.9(2)
N1 C4 C5 C6 165.52(15)
N2 C9 C10 O2 44.07(19)
N2 C9 C10 C11 165.66(15)
C5 C4 N1 C3 -167.25(15)
C5 C4 N1 C2 70.44(18)
C5 C4 N1 Ga1 -47.04(14)
C10 C9 N2 C8 -167.01(15)
C10 C9 N2 C7 71.24(18)
C10 C9 N2 Ga1 -47.04(14)
C6 C5 O1 Ga1 -133.89(13)
C4 C5 O1 Ga1 -12.00(19)
C11 C10 O2 Ga1 -134.29(13)
C9 C10 O2 Ga1 -12.75(18)
C5 O1 Ga1 O2 71.48(13)
C5 O1 Ga1 C1 -108.20(13)
C5 O1 Ga1 N2 152.64(13)
C5 O1 Ga1 N1 -12.31(12)
C10 O2 Ga1 O1 72.68(13)
C10 O2 Ga1 C1 -107.65(13)
C10 O2 Ga1 N2 -11.77(12)
C10 O2 Ga1 N1 153.17(12)
C8 N2 Ga1 O1 37.29(13)
C7 N2 Ga1 O1 163.51(12)
C9 N2 Ga1 O1 -80.11(10)
C8 N2 Ga1 O2 150.28(13)
C7 N2 Ga1 O2 -83.50(12)
C9 N2 Ga1 O2 32.88(10)
C8 N2 Ga1 C1 -85.98(13)
C7 N2 Ga1 C1 40.25(13)
C9 N2 Ga1 C1 156.63(11)
C8 N2 Ga1 N1 93.4(2)
C7 N2 Ga1 N1 -140.39(17)
C9 N2 Ga1 N1 -24.0(2)
C3 N1 Ga1 O1 150.35(13)
C2 N1 Ga1 O1 -83.16(12)
C4 N1 Ga1 O1 32.99(10)
C3 N1 Ga1 O2 37.24(13)
C2 N1 Ga1 O2 163.73(12)
C4 N1 Ga1 O2 -80.12(11)
C3 N1 Ga1 C1 -87.11(13)
C2 N1 Ga1 C1 39.39(13)
C4 N1 Ga1 C1 155.54(11)
C3 N1 Ga1 N2 93.5(2)
C2 N1 Ga1 N2 -139.98(17)
C4 N1 Ga1 N2 -23.8(2)
